data_4501376
loop_
_publ_author_name
'Braga, Dario'
'Grepioni, Fabrizia'
'Lampronti, Giulio I.'
'Maini, Lucia'
'Turrina, Alessandro'

_publ_section_title
;
 Ionic Co-crystals of Organic Molecules with Metal Halides: A New Prospect
 in the Solid Formulation of Active Pharmaceutical Ingredients
;
_journal_issue 12
_journal_name_full 'Crystal Growth &amp; Design'
_journal_page_first 5621
_journal_paper_doi 10.1021/cg201177p
_journal_volume 11
_journal_year 2011
_chemical_formula_sum 'C12 H24 Cl2 N4 O6 Sr'
_chemical_formula_weight 478.87
_chemical_name_systematic
; 
piracetam2 SrCl2 (H2O)2 
;
_space_group_IT_number 14
_symmetry_space_group_name_Hall '-P 2yn'
_symmetry_space_group_name_H-M 'P 1 21/n 1'
_atom_sites_solution_hydrogens geom
_atom_sites_solution_primary direct
_atom_sites_solution_secondary difmap
_audit_creation_method SHELXL-97
_cell_angle_alpha 90.00
_cell_angle_beta 106.520(7)
_cell_angle_gamma 90.00
_cell_formula_units_Z 2
_cell_length_a 8.9444(5)
_cell_length_b 9.8519(4)
_cell_length_c 11.8823(7)
_cell_measurement_reflns_used 1872
_cell_measurement_temperature 293(2)
_cell_measurement_theta_max 28.7917
_cell_measurement_theta_min 3.1432
_cell_volume 1003.84(10)
_computing_structure_refinement 'SHELXL-97 (Sheldrick, 1997)'
_computing_structure_solution 'SHELXS-97 (Sheldrick, 1990)'
_diffrn_ambient_temperature 293(2)
_diffrn_measured_fraction_theta_full 0.981
_diffrn_measured_fraction_theta_max 0.836
_diffrn_radiation_monochromator graphite
_diffrn_radiation_source 'fine-focus sealed tube'
_diffrn_radiation_type MoK\a
_diffrn_radiation_wavelength 0.71073
_diffrn_reflns_av_R_equivalents 0.0278
_diffrn_reflns_av_sigmaI/netI 0.0624
_diffrn_reflns_limit_h_max 4
_diffrn_reflns_limit_h_min -11
_diffrn_reflns_limit_k_max 12
_diffrn_reflns_limit_k_min -9
_diffrn_reflns_limit_l_max 16
_diffrn_reflns_limit_l_min -15
_diffrn_reflns_number 3524
_diffrn_reflns_theta_full 25.00
_diffrn_reflns_theta_max 28.73
_diffrn_reflns_theta_min 3.15
_exptl_absorpt_coefficient_mu 2.985
_exptl_absorpt_correction_T_max 1.00000
_exptl_absorpt_correction_T_min 0.27332
_exptl_absorpt_correction_type multi-scan
_exptl_absorpt_process_details
;
CrysAlisPro, Oxford Diffraction Ltd.,
Version 1.171.34.40 (release 27-08-2010 CrysAlis171 .NET)
(compiled Aug 27 2010,11:50:40)
Empirical absorption correction using spherical harmonics,
 implemented in SCALE3 ABSPACK scaling algorithm.
;
_exptl_crystal_colour colorless
_exptl_crystal_density_diffrn 1.584
_exptl_crystal_density_method 'not measured'
_exptl_crystal_F_000 488
_exptl_crystal_size_max 0.56
_exptl_crystal_size_mid 0.44
_exptl_crystal_size_min 0.32
_refine_diff_density_max 0.416
_refine_diff_density_min -0.400
_refine_diff_density_rms 0.074
_refine_ls_extinction_coef 0.0077(11)
_refine_ls_extinction_expression Fc^*^=kFc[1+0.001xFc^2^\l^3^/sin(2\q)]^-1/4^
_refine_ls_extinction_method SHELXL
_refine_ls_goodness_of_fit_ref 0.933
_refine_ls_hydrogen_treatment mixed
_refine_ls_matrix_type full
_refine_ls_number_parameters 132
_refine_ls_number_reflns 2171
_refine_ls_number_restraints 0
_refine_ls_restrained_S_all 0.933
_refine_ls_R_factor_all 0.0687
_refine_ls_R_factor_gt 0.0377
_refine_ls_shift/su_max 0.000
_refine_ls_shift/su_mean 0.000
_refine_ls_structure_factor_coef Fsqd
_refine_ls_weighting_details 'calc w=1/[\s^2^(Fo^2^)+(0.0380P)^2^+0.0000P] where P=(Fo^2^+2Fc^2^)/3'
_refine_ls_weighting_scheme calc
_refine_ls_wR_factor_gt 0.0691
_refine_ls_wR_factor_ref 0.0750
_reflns_number_gt 1506
_reflns_number_total 2171
_reflns_threshold_expression >2sigma(I)
_cod_data_source_file cg201177p_si_001.cif
_cod_data_source_block piracetam2SrCl2(H2O)2
_cod_original_cell_volume 1003.84(9)
_cod_database_code 4501376

loop_
_symmetry_equiv_pos_as_xyz
'x, y, z'
'-x+1/2, y+1/2, -z+1/2'
'-x, -y, -z'
'x-1/2, -y-1/2, z-1/2'

loop_
_atom_site_label
_atom_site_type_symbol
_atom_site_fract_x
_atom_site_fract_y
_atom_site_fract_z
_atom_site_U_iso_or_equiv
_atom_site_adp_type
_atom_site_occupancy
_atom_site_symmetry_multiplicity
_atom_site_calc_flag
_atom_site_refinement_flags
O2 O 0.2531(2) -0.4016(2) 0.38433(17) 0.0403(6) Uani 1 1 d .
C6 C 0.1103(4) -0.3932(3) 0.3450(3) 0.0317(7) Uani 1 1 d .
N2 N 0.0209(4) -0.3536(4) 0.4082(4) 0.0642(11) Uani 1 1 d .
O3 O 0.1211(4) -0.0266(3) -0.1640(3) 0.0617(8) Uani 1 1 d .
H2 H 0.071(5) -0.346(4) 0.484(4) 0.092(16) Uiso 1 1 d .
H1 H -0.075(6) -0.341(5) 0.377(4) 0.112(19) Uiso 1 1 d .
H3 H 0.171(5) 0.038(4) -0.175(3) 0.055(13) Uiso 1 1 d .
H4 H 0.123(6) -0.106(5) -0.206(4) 0.13(2) Uiso 1 1 d .
Sr1 Sr 0.0000 0.0000 0.0000 0.02614(14) Uani 1 2 d S
Cl2 Cl 0.32571(10) 0.21975(8) -0.19886(7) 0.0436(2) Uani 1 1 d .
O1 O 0.0966(3) -0.2229(2) 0.0787(2) 0.0490(7) Uani 1 1 d .
N1 N 0.1298(3) -0.4378(2) 0.1471(2) 0.0304(6) Uani 1 1 d .
C1 C 0.1604(4) -0.3351(3) 0.0851(2) 0.0335(8) Uani 1 1 d .
C5 C 0.0266(4) -0.4266(3) 0.2187(3) 0.0371(8) Uani 1 1 d .
H5A H -0.0291 -0.5116 0.2160 0.045 Uiso 1 1 calc R
H5B H -0.0497 -0.3563 0.1870 0.045 Uiso 1 1 calc R
C4 C 0.2188(4) -0.5608(3) 0.1405(3) 0.0494(10) Uani 1 1 d .
H4A H 0.1494 -0.6363 0.1102 0.059 Uiso 1 1 calc R
H4B H 0.2864 -0.5848 0.2173 0.059 Uiso 1 1 calc R
C2 C 0.2811(4) -0.3764(4) 0.0279(3) 0.0506(10) Uani 1 1 d .
H2A H 0.3753 -0.3232 0.0578 0.061 Uiso 1 1 calc R
H2B H 0.2432 -0.3642 -0.0564 0.061 Uiso 1 1 calc R
C3 C 0.3124(5) -0.5255(4) 0.0585(3) 0.0651(13) Uani 1 1 d .
H3A H 0.2808 -0.5810 -0.0117 0.078 Uiso 1 1 calc R
H3B H 0.4226 -0.5403 0.0961 0.078 Uiso 1 1 calc R

loop_
_atom_site_aniso_label
_atom_site_aniso_U_11
_atom_site_aniso_U_22
_atom_site_aniso_U_33
_atom_site_aniso_U_23
_atom_site_aniso_U_13
_atom_site_aniso_U_12
O2 0.0253(13) 0.0526(14) 0.0384(13) 0.0001(11) 0.0016(10) 0.0102(11)
C6 0.0305(19) 0.0269(16) 0.0380(18) 0.0025(14) 0.0098(15) -0.0007(14)
N2 0.031(2) 0.105(3) 0.057(2) -0.034(2) 0.0126(18) -0.004(2)
O3 0.086(2) 0.0484(19) 0.0675(19) -0.0170(14) 0.0488(17) -0.0226(15)
Sr1 0.0242(2) 0.0227(2) 0.0286(2) 0.0029(2) 0.00267(15) -0.0008(2)
Cl2 0.0474(6) 0.0420(5) 0.0442(5) 0.0055(4) 0.0178(4) 0.0036(4)
O1 0.0624(18) 0.0270(12) 0.0521(15) 0.0112(11) 0.0075(13) 0.0093(12)
N1 0.0334(15) 0.0240(12) 0.0299(14) 0.0044(11) 0.0029(12) 0.0040(12)
C1 0.037(2) 0.0332(18) 0.0233(16) -0.0019(14) -0.0033(14) -0.0044(15)
C5 0.0304(18) 0.0396(19) 0.0379(19) 0.0037(16) 0.0043(15) -0.0052(16)
C4 0.059(3) 0.0297(17) 0.051(2) -0.0048(17) 0.001(2) 0.0141(19)
C2 0.047(2) 0.073(3) 0.0333(19) 0.0006(18) 0.0134(17) -0.004(2)
C3 0.066(3) 0.082(3) 0.043(2) -0.015(2) 0.010(2) 0.036(2)

loop_
_atom_type_symbol
_atom_type_description
_atom_type_scat_dispersion_real
_atom_type_scat_dispersion_imag
_atom_type_scat_source
C C 0.0033 0.0016 'International Tables Vol C Tables 4.2.6.8 and 6.1.1.4'
H H 0.0000 0.0000 'International Tables Vol C Tables 4.2.6.8 and 6.1.1.4'
Cl Cl 0.1484 0.1585 'International Tables Vol C Tables 4.2.6.8 and 6.1.1.4'
N N 0.0061 0.0033 'International Tables Vol C Tables 4.2.6.8 and 6.1.1.4'
O O 0.0106 0.0060 'International Tables Vol C Tables 4.2.6.8 and 6.1.1.4'
Sr Sr -1.5307 3.2498 'International Tables Vol C Tables 4.2.6.8 and 6.1.1.4'

loop_
_geom_angle_atom_site_label_1
_geom_angle_atom_site_label_2
_geom_angle_atom_site_label_3
_geom_angle
_geom_angle_site_symmetry_1
_geom_angle_site_symmetry_3
C6 O2 Sr1 156.0(2) . 2_545
O2 C6 N2 122.8(3) . .
O2 C6 C5 122.0(3) . .
N2 C6 C5 115.2(3) . .
O2 Sr1 O2 180.0 4 2
O2 Sr1 O1 88.66(7) 4 3
O2 Sr1 O1 91.34(7) 2 3
O2 Sr1 O1 91.34(7) 4 .
O2 Sr1 O1 88.66(7) 2 .
O1 Sr1 O1 180.0 3 .
O2 Sr1 O3 92.45(9) 4 .
O2 Sr1 O3 87.55(9) 2 .
O1 Sr1 O3 88.87(9) 3 .
O1 Sr1 O3 91.13(9) . .
O2 Sr1 O3 87.55(9) 4 3
O2 Sr1 O3 92.45(9) 2 3
O1 Sr1 O3 91.13(9) 3 3
O1 Sr1 O3 88.87(9) . 3
O3 Sr1 O3 180.00(6) . 3
C1 O1 Sr1 158.9(2) . .
C1 N1 C5 122.9(3) . .
C1 N1 C4 113.6(3) . .
C5 N1 C4 123.4(3) . .
O1 C1 N1 123.5(3) . .
O1 C1 C2 126.8(3) . .
N1 C1 C2 109.7(3) . .
N1 C5 C6 112.8(3) . .
N1 C4 C3 104.9(3) . .
C1 C2 C3 105.3(3) . .
C4 C3 C2 106.3(3) . .

loop_
_geom_bond_atom_site_label_1
_geom_bond_atom_site_label_2
_geom_bond_distance
_geom_bond_site_symmetry_2
O2 C6 1.231(3) .
O2 Sr1 2.4454(19) 2_545
C6 N2 1.304(5) .
C6 C5 1.510(4) .
O3 Sr1 2.498(3) .
Sr1 O2 2.4454(19) 4
Sr1 O2 2.4455(19) 2
Sr1 O1 2.446(2) 3
Sr1 O1 2.446(2) .
Sr1 O3 2.498(3) 3
O1 C1 1.236(3) .
N1 C1 1.325(4) .
N1 C5 1.427(4) .
N1 C4 1.463(4) .
C1 C2 1.486(5) .
C4 C3 1.494(5) .
C2 C3 1.520(5) .
